data_7158042
loop_
_publ_author_name
'Li, Chen'
'Ge, Min-Tong'
'Bai, Liang'
'Xia, Ai-Bao'
'Xu, Dan-Qian'
'Xu, Zhen-Yuan'

_publ_section_title
;
 Direct <i>N</i>-alkylation of sulfur-containing amines.
;
_journal_issue 20
_journal_name_full 'Organic &amp; biomolecular chemistry'
_journal_page_first 4478
_journal_page_last 4482
_journal_paper_doi 10.1039/d1ob00368b
_journal_volume 19
_journal_year 2021
_chemical_formula_moiety 'C37 H32 Cl2 O2 P2 Ru'
_chemical_formula_sum 'C37 H32 Cl2 O2 P2 Ru'
_chemical_formula_weight 742.53
_space_group_crystal_system monoclinic
_space_group_IT_number 15
_space_group_name_Hall '-C 2yc'
_space_group_name_H-M_alt 'C 1 2/c 1'
_atom_sites_solution_hydrogens mixed
_atom_sites_solution_primary dual
_audit_block_doi 10.5517/ccdc.csd.cc26w7kx
_audit_creation_date 2018-05-29
_audit_creation_method
;
Olex2 1.2
(compiled 2018.04.26 svn.r3504 for OlexSys, GUI svn.r5492)
;
_audit_update_record
;
2020-12-22 deposited with the CCDC.	2021-04-26 downloaded from the CCDC.
;
_cell_angle_alpha 90
_cell_angle_beta 116.6390(10)
_cell_angle_gamma 90
_cell_formula_units_Z 4
_cell_length_a 24.1640(5)
_cell_length_b 9.5229(2)
_cell_length_c 15.7986(3)
_cell_measurement_reflns_used 9904
_cell_measurement_temperature 173(2)
_cell_measurement_theta_max 54.94
_cell_measurement_theta_min 5.372
_cell_volume 3249.53(12)
_computing_cell_refinement 'SAINT v8.37A (Bruker, 2015)'
_computing_data_reduction 'SAINT v8.37A (Bruker, 2015)'
_computing_molecular_graphics 'Olex2 (Dolomanov et al., 2009)'
_computing_publication_material 'Olex2 (Dolomanov et al., 2009)'
_computing_structure_refinement 'ShelXL (Sheldrick, 2015)'
_computing_structure_solution 'ShelXT (Sheldrick, 2015)'
_diffrn_ambient_temperature 172.99
_diffrn_measured_fraction_theta_full 0.982
_diffrn_measured_fraction_theta_max 0.983
_diffrn_measurement_device_type 'Bruker APEX-II CCD'
_diffrn_measurement_method '\f and \w scans'
_diffrn_radiation_type GaK\a
_diffrn_radiation_wavelength 1.34139
_diffrn_reflns_av_R_equivalents 0.0437
_diffrn_reflns_av_unetI/netI 0.0286
_diffrn_reflns_Laue_measured_fraction_full 0.982
_diffrn_reflns_Laue_measured_fraction_max 0.983
_diffrn_reflns_limit_h_max 29
_diffrn_reflns_limit_h_min -29
_diffrn_reflns_limit_k_max 11
_diffrn_reflns_limit_k_min -11
_diffrn_reflns_limit_l_max 18
_diffrn_reflns_limit_l_min -19
_diffrn_reflns_number 19347
_diffrn_reflns_point_group_measured_fraction_full 0.982
_diffrn_reflns_point_group_measured_fraction_max 0.983
_diffrn_reflns_theta_full 53.594
_diffrn_reflns_theta_max 54.924
_diffrn_reflns_theta_min 6.270
_diffrn_standards_number 0
_exptl_absorpt_coefficient_mu 4.370
_exptl_absorpt_correction_T_max 0.7508
_exptl_absorpt_correction_T_min 0.5319
_exptl_absorpt_correction_type multi-scan
_exptl_absorpt_process_details
'SADABS-2016/2 (Bruker,2016/2) was used for absorption correction. wR2(int) was 0.1363 before and 0.0631 after correction. The Ratio of minimum to maximum transmission is 0.7084. The \l/2 correction factor is Not present.'
_exptl_crystal_colour yellow
_exptl_crystal_colour_primary yellow
_exptl_crystal_density_diffrn 1.518
_exptl_crystal_description plate
_exptl_crystal_F_000 1512
_refine_diff_density_max 1.285
_refine_diff_density_min -0.850
_refine_diff_density_rms 0.076
_refine_ls_extinction_coef 0.00131(14)
_refine_ls_extinction_expression Fc^*^=kFc[1+0.001xFc^2^\l^3^/sin(2\q)]^-1/4^
_refine_ls_extinction_method 'SHELXL-2016/6 (Sheldrick 2016)'
_refine_ls_goodness_of_fit_ref 1.059
_refine_ls_hydrogen_treatment constr
_refine_ls_matrix_type full
_refine_ls_number_parameters 208
_refine_ls_number_reflns 3046
_refine_ls_number_restraints 12
_refine_ls_restrained_S_all 1.103
_refine_ls_R_factor_all 0.0310
_refine_ls_R_factor_gt 0.0304
_refine_ls_shift/su_max 0.001
_refine_ls_shift/su_mean 0.000
_refine_ls_structure_factor_coef Fsqd
_refine_ls_weighting_details 'w=1/[\s^2^(Fo^2^)+(0.0383P)^2^+8.8982P] where P=(Fo^2^+2Fc^2^)/3'
_refine_ls_weighting_scheme calc
_refine_ls_wR_factor_gt 0.0804
_refine_ls_wR_factor_ref 0.0808
_reflns_Friedel_coverage 0.000
_reflns_number_gt 2969
_reflns_number_total 3046
_reflns_threshold_expression 'I > 2\s(I)'
_cod_data_source_file d1ob00368b2.cif
_cod_data_source_block wmj18080_0m
_cod_depositor_comments 'Adding full bibliography for 7158042.cif.'
_cod_database_code 7158042
_shelx_shelxl_version_number 2016/6
_shelx_space_group_comment
;
The symmetry employed for this shelxl refinement is uniquely defined
by the following loop, which should always be used as a source of
symmetry information in preference to the above space-group names.
They are only intended as comments.
;
_olex2_refinement_description
;
1. Fixed Uiso
 At 1.2 times of:
  All C(H) groups
 At 1.5 times of:
  All O(H,H) groups
2. Shared sites
{C1', O2}
{C1, O2'}
3. Uiso/Uaniso restraints and constraints
Uanis(C1) \\sim Ueq: with sigma of 0.005 and sigma for terminal atoms of 0.01
Uanis(O1) \\sim Ueq, Uanis(C1) \\sim Ueq: with sigma of 0.002 and sigma for
terminal atoms of 0.004
Uanis(C1') = Uanis(O2)
Uanis(C1) = Uanis(O2')
4. Others
 Fixed Sof: O2(0.375) H2A(0.375) H2B(0.375) C1'(0.125) O1'(0.125) C1(0.375)
 O1(0.375) O2'(0.125) H2'A(0.125) H2'B(0.125)
5.a Riding coordinates:
 O2'(H2'A,H2'B)
5.b Rotating group:
 O2(H2A,H2B)
5.c Aromatic/amide H refined with riding coordinates:
 C3(H3), C4(H4), C5(H5), C6(H6), C7(H7), C9(H9), C10(H10), C11(H11), C12(H12),
 C13(H13), C15(H15), C16(H16), C17(H17), C18(H18), C19(H19)
;
_olex2_submission_special_instructions 'No special instructions were received'

loop_
_space_group_symop_operation_xyz
'x, y, z'
'-x, y, -z+1/2'
'x+1/2, y+1/2, z'
'-x+1/2, y+1/2, -z+1/2'
'-x, -y, -z'
'x, -y, z-1/2'
'-x+1/2, -y+1/2, -z'
'x+1/2, -y+1/2, z-1/2'

loop_
_atom_site_label
_atom_site_type_symbol
_atom_site_fract_x
_atom_site_fract_y
_atom_site_fract_z
_atom_site_U_iso_or_equiv
_atom_site_adp_type
_atom_site_occupancy
_atom_site_site_symmetry_order
_atom_site_calc_flag
_atom_site_refinement_flags_posn
_atom_site_refinement_flags_adp
_atom_site_refinement_flags_occupancy
_atom_site_disorder_assembly
_atom_site_disorder_group
Ru1 Ru 0.500000 0.32578(2) 0.750000 0.01617(13) Uani 1 2 d S T P . .
Cl1 Cl 0.55570(3) 0.35206(7) 0.91800(5) 0.03302(18) Uani 1 1 d . . . . .
P1 P 0.59318(3) 0.33151(6) 0.73042(4) 0.01615(15) Uani 1 1 d . . . . .
O2 O 0.500000 0.5502(4) 0.750000 0.0357(7) Uani 0.75 2 d S T P A 1
H2A H 0.519333 0.608450 0.799705 0.054 Uiso 0.375 1 d GR . . A 1
H2B H 0.480656 0.608450 0.700285 0.054 Uiso 0.375 1 d GR . . A 1
C1' C 0.500000 0.5502(4) 0.750000 0.0357(7) Uani 0.25 2 d S T P A 2
O1' O 0.500000 0.645(2) 0.750000 0.048(3) Uani 0.25 2 d S T P A 2
C1 C 0.500000 0.1095(5) 0.750000 0.0215(6) Uani 0.75 2 d S TU P A 1
O1 O 0.500000 0.0212(4) 0.750000 0.0233(7) Uani 0.75 2 d S TU P A 1
O2' O 0.500000 0.1095(5) 0.750000 0.0215(6) Uani 0.25 2 d S T P A 2
H2'A H 0.488060 0.071523 0.701130 0.032 Uiso 0.125 1 d R . . A 2
H2'B H 0.512020 0.071533 0.798880 0.032 Uiso 0.125 1 d R . . A 2
C2 C 0.61973(11) 0.5127(2) 0.73783(17) 0.0198(5) Uani 1 1 d . . . . .
C3 C 0.58325(12) 0.6084(3) 0.6674(2) 0.0276(5) Uani 1 1 d . . . . .
H3 H 0.547958 0.576033 0.613038 0.033 Uiso 1 1 calc R . . . .
C4 C 0.59836(14) 0.7497(3) 0.6765(2) 0.0368(6) Uani 1 1 d . . . . .
H4 H 0.573514 0.813772 0.628362 0.044 Uiso 1 1 calc R . . . .
C5 C 0.64950(16) 0.7979(3) 0.7556(2) 0.0401(7) Uani 1 1 d . . . . .
H5 H 0.659163 0.895237 0.762352 0.048 Uiso 1 1 calc R . . . .
C6 C 0.68640(15) 0.7047(3) 0.8245(2) 0.0383(7) Uani 1 1 d . . . . .
H6 H 0.722010 0.737720 0.878053 0.046 Uiso 1 1 calc R . . . .
C7 C 0.67174(12) 0.5620(3) 0.81600(18) 0.0274(5) Uani 1 1 d . . . . .
H7 H 0.697395 0.498325 0.863794 0.033 Uiso 1 1 calc R . . . .
C8 C 0.66029(10) 0.2327(2) 0.81390(16) 0.0198(5) Uani 1 1 d . . . . .
C9 C 0.71491(12) 0.2334(3) 0.80402(19) 0.0318(6) Uani 1 1 d . . . . .
H9 H 0.717132 0.287037 0.754945 0.038 Uiso 1 1 calc R . . . .
C10 C 0.76575(14) 0.1566(3) 0.8650(2) 0.0388(7) Uani 1 1 d . . . . .
H10 H 0.802899 0.158791 0.858295 0.047 Uiso 1 1 calc R . . . .
C11 C 0.76256(12) 0.0766(3) 0.93587(19) 0.0318(6) Uani 1 1 d . . . . .
H11 H 0.797510 0.023895 0.977805 0.038 Uiso 1 1 calc R . . . .
C12 C 0.70878(12) 0.0735(3) 0.94552(18) 0.0268(5) Uani 1 1 d . . . . .
H12 H 0.706590 0.017570 0.993730 0.032 Uiso 1 1 calc R . . . .
C13 C 0.65758(11) 0.1515(2) 0.88520(17) 0.0217(5) Uani 1 1 d . . . . .
H13 H 0.620706 0.149372 0.892663 0.026 Uiso 1 1 calc R . . . .
C14 C 0.58885(10) 0.2664(2) 0.61856(16) 0.0191(5) Uani 1 1 d . . . . .
C15 C 0.60572(14) 0.3457(3) 0.56032(19) 0.0295(6) Uani 1 1 d . . . . .
H15 H 0.617985 0.440741 0.575968 0.035 Uiso 1 1 calc R . . . .
C16 C 0.60480(15) 0.2870(3) 0.4791(2) 0.0346(6) Uani 1 1 d . . . . .
H16 H 0.616039 0.342907 0.439435 0.042 Uiso 1 1 calc R . . . .
C17 C 0.58793(13) 0.1499(3) 0.45554(19) 0.0294(6) Uani 1 1 d . . . . .
H17 H 0.587667 0.110498 0.400115 0.035 Uiso 1 1 calc R . . . .
C18 C 0.57134(16) 0.0697(3) 0.5131(2) 0.0400(7) Uani 1 1 d . . . . .
H18 H 0.560047 -0.025847 0.497747 0.048 Uiso 1 1 calc R . . . .
C19 C 0.57107(15) 0.1280(3) 0.5933(2) 0.0354(6) Uani 1 1 d . . . . .
H19 H 0.558531 0.072327 0.631633 0.043 Uiso 1 1 calc R . . . .

loop_
_atom_site_aniso_label
_atom_site_aniso_U_11
_atom_site_aniso_U_22
_atom_site_aniso_U_33
_atom_site_aniso_U_23
_atom_site_aniso_U_13
_atom_site_aniso_U_12
Ru1 0.01534(16) 0.01883(17) 0.01638(17) 0.000 0.00891(11) 0.000
Cl1 0.0291(3) 0.0406(4) 0.0298(4) -0.0086(3) 0.0136(3) -0.0023(3)
P1 0.0163(3) 0.0172(3) 0.0173(3) 0.0017(2) 0.0097(2) 0.00142(19)
O2 0.0413(18) 0.0197(15) 0.058(2) 0.000 0.0332(16) 0.000
C1' 0.0413(18) 0.0197(15) 0.058(2) 0.000 0.0332(16) 0.000
O1' 0.032(7) 0.077(11) 0.039(7) 0.000 0.019(6) 0.000
C1 0.0104(11) 0.0480(16) 0.0085(11) 0.000 0.0064(9) 0.000
O1 0.0174(15) 0.0373(19) 0.0139(14) 0.000 0.0058(11) 0.000
O2' 0.0104(11) 0.0480(16) 0.0085(11) 0.000 0.0064(9) 0.000
C2 0.0231(11) 0.0177(11) 0.0247(12) -0.0011(9) 0.0162(10) -0.0013(9)
C3 0.0270(12) 0.0250(13) 0.0344(14) 0.0034(11) 0.0168(11) 0.0017(10)
C4 0.0468(17) 0.0237(13) 0.0502(17) 0.0075(12) 0.0309(15) 0.0056(12)
C5 0.063(2) 0.0210(13) 0.0524(19) -0.0092(12) 0.0403(17) -0.0092(13)
C6 0.0488(18) 0.0365(15) 0.0352(16) -0.0154(13) 0.0238(14) -0.0176(13)
C7 0.0332(13) 0.0288(13) 0.0227(12) -0.0034(10) 0.0147(11) -0.0050(11)
C8 0.0211(11) 0.0202(11) 0.0184(11) 0.0016(9) 0.0091(9) 0.0030(9)
C9 0.0263(13) 0.0447(16) 0.0298(14) 0.0136(12) 0.0175(11) 0.0102(12)
C10 0.0261(14) 0.058(2) 0.0379(16) 0.0150(13) 0.0198(13) 0.0158(12)
C11 0.0255(13) 0.0401(15) 0.0268(13) 0.0083(11) 0.0091(11) 0.0126(11)
C12 0.0282(12) 0.0286(13) 0.0226(12) 0.0060(10) 0.0104(10) 0.0030(10)
C13 0.0219(12) 0.0229(11) 0.0220(12) 0.0023(9) 0.0113(10) 0.0013(9)
C14 0.0191(11) 0.0195(11) 0.0195(11) 0.0010(9) 0.0095(9) 0.0022(9)
C15 0.0436(16) 0.0250(13) 0.0265(13) -0.0036(10) 0.0214(12) -0.0084(11)
C16 0.0527(18) 0.0333(14) 0.0276(14) -0.0012(11) 0.0267(13) -0.0074(13)
C17 0.0334(14) 0.0342(14) 0.0240(13) -0.0059(11) 0.0160(11) -0.0004(11)
C18 0.064(2) 0.0249(13) 0.0465(17) -0.0106(12) 0.0383(16) -0.0094(13)
C19 0.0596(19) 0.0225(13) 0.0396(16) -0.0034(11) 0.0360(15) -0.0076(13)

loop_
_atom_type_symbol
_atom_type_description
_atom_type_scat_dispersion_real
_atom_type_scat_dispersion_imag
_atom_type_scat_source
C C 0.0148 0.0070 'International Tables Vol C Tables 4.2.6.8 and 6.1.1.4'
H H 0.0000 0.0000 'International Tables Vol C Tables 4.2.6.8 and 6.1.1.4'
Cl Cl 0.3294 0.5404 'International Tables Vol C Tables 4.2.6.8 and 6.1.1.4'
O O 0.0412 0.0250 'International Tables Vol C Tables 4.2.6.8 and 6.1.1.4'
P P 0.2596 0.3354 'International Tables Vol C Tables 4.2.6.8 and 6.1.1.4'
Ru Ru -0.0765 2.5657 'International Tables Vol C Tables 4.2.6.8 and 6.1.1.4'

loop_
_geom_angle_atom_site_label_1
_geom_angle_atom_site_label_2
_geom_angle_atom_site_label_3
_geom_angle
_geom_angle_site_symmetry_1
_geom_angle_site_symmetry_3
_geom_angle_publ_flag
Cl1 Ru1 Cl1 167.99(4) 2_656 . ?
Cl1 Ru1 P1 87.05(2) . 2_656 ?
Cl1 Ru1 P1 92.68(2) 2_656 2_656 ?
Cl1 Ru1 P1 92.68(2) . . ?
Cl1 Ru1 P1 87.05(2) 2_656 . ?
P1 Ru1 P1 177.40(3) 2_656 . ?
O2 Ru1 Cl1 83.993(18) . . ?
O2 Ru1 Cl1 83.994(18) . 2_656 ?
O2 Ru1 P1 88.702(13) . . ?
O2 Ru1 P1 88.702(13) . 2_656 ?
C1' Ru1 Cl1 83.993(18) . . ?
C1' Ru1 P1 88.702(13) . . ?
C1 Ru1 Cl1 96.007(18) . . ?
C1 Ru1 Cl1 96.006(18) . 2_656 ?
C1 Ru1 P1 91.298(13) . . ?
C1 Ru1 P1 91.298(14) . 2_656 ?
C1 Ru1 O2 180.0 . . ?
O2' Ru1 Cl1 96.007(18) . . ?
O2' Ru1 P1 91.298(13) . . ?
O2' Ru1 C1' 180.0 . . ?
C2 P1 Ru1 109.58(7) . . ?
C2 P1 C14 104.36(10) . . ?
C8 P1 Ru1 118.33(8) . . ?
C8 P1 C2 105.53(11) . . ?
C8 P1 C14 99.82(10) . . ?
C14 P1 Ru1 117.68(8) . . ?
Ru1 O2 H2A 127.9 . . ?
Ru1 O2 H2B 127.9 . . ?
H2A O2 H2B 104.1 . . ?
Ru1 C1' H2A 127.937(2) . 2_656 ?
Ru1 C1' H2B 127.928(5) . 2_656 ?
H2A C1' H2B 104.1 2_656 2_656 ?
O1' C1' Ru1 180.0 . . ?
H2A O1' H2B 127.6 2_656 2_656 ?
Ru1 C1 H2'A 117.6(3) . 2_656 ?
Ru1 C1 H2'B 117.6(3) . 2_656 ?
O1 C1 Ru1 180.0 . . ?
O1 C1 H2'A 62.4(3) . 2_656 ?
O1 C1 H2'B 62.4(3) . 2_656 ?
H2'A C1 H2'B 124.9 2_656 2_656 ?
C1 O1 H2'A 55.3(2) . 2_656 ?
C1 O1 H2'B 55.3(2) . 2_656 ?
H2'A O1 H2'B 110.7 2_656 2_656 ?
Ru1 O2' H2'A 117.6 . . ?
Ru1 O2' H2'B 117.6 . . ?
H2'A O2' H2'B 124.9 . . ?
C3 C2 P1 119.02(19) . . ?
C7 C2 P1 121.83(19) . . ?
C7 C2 C3 118.8(2) . . ?
C2 C3 H3 119.8 . . ?
C4 C3 C2 120.4(2) . . ?
C4 C3 H3 119.8 . . ?
C3 C4 H4 119.9 . . ?
C5 C4 C3 120.3(3) . . ?
C5 C4 H4 119.9 . . ?
C4 C5 H5 120.0 . . ?
C6 C5 C4 119.9(3) . . ?
C6 C5 H5 120.0 . . ?
C5 C6 H6 119.8 . . ?
C5 C6 C7 120.3(3) . . ?
C7 C6 H6 119.8 . . ?
C2 C7 C6 120.2(3) . . ?
C2 C7 H7 119.9 . . ?
C6 C7 H7 119.9 . . ?
C9 C8 P1 119.65(18) . . ?
C13 C8 P1 121.45(18) . . ?
C13 C8 C9 118.8(2) . . ?
C8 C9 H9 119.7 . . ?
C10 C9 C8 120.6(2) . . ?
C10 C9 H9 119.7 . . ?
C9 C10 H10 120.0 . . ?
C9 C10 C11 120.0(3) . . ?
C11 C10 H10 120.0 . . ?
C10 C11 H11 120.0 . . ?
C12 C11 C10 120.0(2) . . ?
C12 C11 H11 120.0 . . ?
C11 C12 H12 119.8 . . ?
C11 C12 C13 120.5(2) . . ?
C13 C12 H12 119.8 . . ?
C8 C13 H13 120.0 . . ?
C12 C13 C8 120.1(2) . . ?
C12 C13 H13 120.0 . . ?
C15 C14 P1 123.39(18) . . ?
C15 C14 C19 118.2(2) . . ?
C19 C14 P1 118.33(18) . . ?
C14 C15 H15 119.8 . . ?
C14 C15 C16 120.4(2) . . ?
C16 C15 H15 119.8 . . ?
C15 C16 H16 119.5 . . ?
C17 C16 C15 120.9(2) . . ?
C17 C16 H16 119.5 . . ?
C16 C17 H17 120.4 . . ?
C16 C17 C18 119.2(2) . . ?
C18 C17 H17 120.4 . . ?
C17 C18 H18 119.9 . . ?
C17 C18 C19 120.3(3) . . ?
C19 C18 H18 119.9 . . ?
C14 C19 H19 119.5 . . ?
C18 C19 C14 120.9(2) . . ?
C18 C19 H19 119.5 . . ?

loop_
_geom_bond_atom_site_label_1
_geom_bond_atom_site_label_2
_geom_bond_distance
_geom_bond_site_symmetry_2
_geom_bond_publ_flag
Ru1 Cl1 2.3907(7) 2_656 ?
Ru1 Cl1 2.3907(7) . ?
Ru1 P1 2.4067(6) . ?
Ru1 P1 2.4066(6) 2_656 ?
Ru1 O2 2.137(3) . ?
Ru1 C1' 2.137(3) . ?
Ru1 C1 2.060(4) . ?
Ru1 O2' 2.060(4) . ?
P1 C2 1.827(2) . ?
P1 C8 1.826(2) . ?
P1 C14 1.831(2) . ?
O2 H2A 0.9018 . ?
O2 H2B 0.9020 . ?
C1' O1' 0.905(17) . ?
C1 O1 0.841(4) . ?
C1 H2'A 0.781(2) 2_656 ?
C1 H2'B 0.781(2) 2_656 ?
O1 H2'A 0.842(2) 2_656 ?
O1 H2'B 0.842(2) 2_656 ?
O2' H2'A 0.7813 . ?
O2' H2'B 0.7812 . ?
C2 C3 1.402(3) . ?
C2 C7 1.390(3) . ?
C3 H3 0.9500 . ?
C3 C4 1.385(4) . ?
C4 H4 0.9500 . ?
C4 C5 1.383(5) . ?
C5 H5 0.9500 . ?
C5 C6 1.378(5) . ?
C6 H6 0.9500 . ?
C6 C7 1.395(4) . ?
C7 H7 0.9500 . ?
C8 C9 1.397(3) . ?
C8 C13 1.392(3) . ?
C9 H9 0.9500 . ?
C9 C10 1.382(4) . ?
C10 H10 0.9500 . ?
C10 C11 1.385(4) . ?
C11 H11 0.9500 . ?
C11 C12 1.375(4) . ?
C12 H12 0.9500 . ?
C12 C13 1.391(3) . ?
C13 H13 0.9500 . ?
C14 C15 1.385(3) . ?
C14 C19 1.389(4) . ?
C15 H15 0.9500 . ?
C15 C16 1.390(4) . ?
C16 H16 0.9500 . ?
C16 C17 1.369(4) . ?
C17 H17 0.9500 . ?
C17 C18 1.377(4) . ?
C18 H18 0.9500 . ?
C18 C19 1.387(4) . ?
C19 H19 0.9500 . ?
